data_2223736
loop_
_publ_author_name
'Gundiah, Gautam'
'Hanrahan, Stephen M.'
'Hollander, Frederick J.'
'Bourret-Courchesne, Edith D.'

_publ_section_title
;
 Europium-doped barium bromide iodide
;
_journal_coeditor_code FI2082
_journal_issue 11
_journal_name_full 'Acta Crystallographica Section E'
_journal_page_first i76
_journal_page_last i77
_journal_paper_doi 10.1107/S1600536809041105
_journal_volume 65
_journal_year 2009
_chemical_formula_iupac 'Ba0.96 Eu0.04 Br I'
_chemical_formula_moiety 'Ba0.96 Eu0.04 Br I'
_chemical_formula_sum 'Ba0.96 Br Eu0.04 I'
_chemical_formula_weight 344.70
_chemical_name_systematic
;
barium europium bromide iodide
;
_space_group_IT_number 62
_symmetry_cell_setting orthorhombic
_symmetry_space_group_name_Hall '-P 2ac 2n'
_symmetry_space_group_name_H-M 'P n m a'
_atom_sites_solution_primary heavy
_audit_creation_method SHELXL-97
_cell_angle_alpha 90.00
_cell_angle_beta 90.00
_cell_angle_gamma 90.00
_cell_formula_units_Z 4
_cell_length_a 8.684(3)
_cell_length_b 5.0599(19)
_cell_length_c 10.061(4)
_cell_measurement_reflns_used 1548
_cell_measurement_temperature 153(2)
_cell_measurement_theta_max 25.37
_cell_measurement_theta_min 4.51
_cell_volume 442.1(3)
_computing_cell_refinement 'SAINT (Bruker, 2008)'
_computing_data_collection 'APEX2 (Bruker, 2008)'
_computing_data_reduction 'SAINT (Bruker, 2008)'
_computing_molecular_graphics 'SHELXTL (Sheldrick, 2008)'
_computing_publication_material 'SHELXTL (Sheldrick, 2008)'
_computing_structure_refinement 'SHELXL97 (Sheldrick, 2008)'
_computing_structure_solution 'SHELXS97 (Sheldrick, 2008)'
_diffrn_ambient_temperature 153(2)
_diffrn_detector_area_resol_mean 8.192
_diffrn_measured_fraction_theta_full 0.995
_diffrn_measured_fraction_theta_max 0.995
_diffrn_measurement_device_type 'Bruker SMART 1000 CCD'
_diffrn_measurement_method '\f and \w'
_diffrn_radiation_monochromator graphite
_diffrn_radiation_source 'fine-focus sealed tube'
_diffrn_radiation_type MoK\a
_diffrn_radiation_wavelength 0.71073
_diffrn_reflns_av_R_equivalents 0.0265
_diffrn_reflns_av_sigmaI/netI 0.0198
_diffrn_reflns_limit_h_max 10
_diffrn_reflns_limit_h_min -9
_diffrn_reflns_limit_k_max 5
_diffrn_reflns_limit_k_min -6
_diffrn_reflns_limit_l_max 11
_diffrn_reflns_limit_l_min -11
_diffrn_reflns_number 2609
_diffrn_reflns_theta_full 25.01
_diffrn_reflns_theta_max 25.01
_diffrn_reflns_theta_min 3.10
_exptl_absorpt_coefficient_mu 24.970
_exptl_absorpt_correction_T_max 0.3158
_exptl_absorpt_correction_T_min 0.1278
_exptl_absorpt_correction_type multi-scan
_exptl_absorpt_process_details '(Blessing, 1995)'
_exptl_crystal_colour colourless
_exptl_crystal_density_diffrn 5.179
_exptl_crystal_density_method 'not measured'
_exptl_crystal_description block
_exptl_crystal_F_000 576.7
_exptl_crystal_size_max 0.14
_exptl_crystal_size_mid 0.09
_exptl_crystal_size_min 0.06
_refine_diff_density_max 0.885
_refine_diff_density_min -0.783
_refine_ls_extinction_coef 0.0151(5)
_refine_ls_extinction_expression Fc^*^=kFc[1+0.001xFc^2^\l^3^/sin(2\q)]^-1/4^
_refine_ls_extinction_method 'SHELXL97 (Sheldrick, 2008)'
_refine_ls_goodness_of_fit_ref 1.015
_refine_ls_matrix_type full
_refine_ls_number_parameters 21
_refine_ls_number_reflns 430
_refine_ls_number_restraints 0
_refine_ls_restrained_S_all 1.015
_refine_ls_R_factor_all 0.0225
_refine_ls_R_factor_gt 0.0147
_refine_ls_shift/su_max 0.001
_refine_ls_shift/su_mean 0.000
_refine_ls_structure_factor_coef Fsqd
_refine_ls_weighting_details 'calc w=1/[\s^2^(Fo^2^)+(0.02P)^2^] where P=(Fo^2^+2Fc^2^)/3'
_refine_ls_weighting_scheme calc
_refine_ls_wR_factor_gt 0.0304
_refine_ls_wR_factor_ref 0.0333
_reflns_number_gt 370
_reflns_number_total 430
_reflns_threshold_expression I>2\s(I)
_cod_data_source_file fi2082.cif
_cod_data_source_block I
_cod_original_formula_sum 'Ba0.96 Br1 Eu0.04 I'
_cod_database_code 2223736
_cod_database_fobs_code 2223736

loop_
_symmetry_equiv_pos_as_xyz
'x, y, z'
'-x+1/2, -y, z+1/2'
'-x, y+1/2, -z'
'x+1/2, -y+1/2, -z+1/2'
'-x, -y, -z'
'x-1/2, y, -z-1/2'
'x, -y-1/2, z'
'-x-1/2, y-1/2, z-1/2'

loop_
_atom_site_type_symbol
_atom_site_label
_atom_site_fract_x
_atom_site_fract_y
_atom_site_fract_z
_atom_site_U_iso_or_equiv
_atom_site_adp_type
_atom_site_calc_flag
_atom_site_refinement_flags
_atom_site_occupancy
_atom_site_disorder_assembly
_atom_site_disorder_group
I I1 0.52804(5) 0.2500 0.16976(4) 0.01285(18) Uani d S 1 . .
Ba Ba1 0.76955(4) 0.2500 -0.12472(4) 0.01213(17) Uani d SP 0.963(13) . .
Eu Eu1 0.76955(4) 0.2500 -0.12472(4) 0.01213(17) Uani d SP 0.037(13) . .
Br Br1 0.85573(8) -0.2500 0.06634(6) 0.0107(2) Uani d S 1 . .

loop_
_atom_site_aniso_label
_atom_site_aniso_U_11
_atom_site_aniso_U_22
_atom_site_aniso_U_33
_atom_site_aniso_U_12
_atom_site_aniso_U_13
_atom_site_aniso_U_23
I1 0.0119(3) 0.0139(3) 0.0128(2) 0.000 0.00011(16) 0.000
Ba1 0.0110(3) 0.0126(3) 0.0128(2) 0.000 -0.00069(15) 0.000
Eu1 0.0110(3) 0.0126(3) 0.0128(2) 0.000 -0.00069(15) 0.000
Br1 0.0096(4) 0.0119(5) 0.0105(3) 0.000 -0.0008(2) 0.000

loop_
_atom_type_symbol
_atom_type_description
_atom_type_scat_dispersion_real
_atom_type_scat_dispersion_imag
_atom_type_scat_source
Br Br -0.2901 2.4595 'International Tables Vol C Tables 4.2.6.8 and 6.1.1.4'
I I -0.4742 1.8119 'International Tables Vol C Tables 4.2.6.8 and 6.1.1.4'
Ba Ba -0.3244 2.2819 'International Tables Vol C Tables 4.2.6.8 and 6.1.1.4'
Eu Eu -0.1578 3.6682 'International Tables Vol C Tables 4.2.6.8 and 6.1.1.4'

loop_
_geom_angle_atom_site_label_1
_geom_angle_atom_site_label_2
_geom_angle_atom_site_label_3
_geom_angle_site_symmetry_1
_geom_angle_site_symmetry_3
_geom_angle
_geom_angle_publ_flag
Ba1 I1 Ba1 . 5_655 107.950(19) ?
Ba1 I1 Ba1 . 5_665 107.950(19) ?
Ba1 I1 Ba1 5_655 5_665 87.92(3) ?
Ba1 I1 Ba1 . 2_665 100.44(2) ?
Ba1 I1 Ba1 5_655 2_665 151.463(16) ?
Ba1 I1 Ba1 5_665 2_665 86.09(3) ?
Ba1 I1 Ba1 . 2_655 100.44(2) ?
Ba1 I1 Ba1 5_655 2_655 86.09(3) ?
Ba1 I1 Ba1 5_665 2_655 151.463(16) ?
Ba1 I1 Ba1 2_665 2_655 85.99(3) ?
Br1 Ba1 Br1 1_565 . 101.62(3) ?
Br1 Ba1 Br1 1_565 2_654 129.163(17) ?
Br1 Ba1 Br1 . 2_654 129.163(17) ?
Br1 Ba1 Br1 1_565 5_755 70.719(16) ?
Br1 Ba1 Br1 . 5_755 70.718(16) ?
Br1 Ba1 Br1 2_654 5_755 119.523(18) ?
Br1 Ba1 I1 1_565 . 69.62(2) ?
Br1 Ba1 I1 . . 69.62(2) ?
Br1 Ba1 I1 2_654 . 125.42(3) ?
Br1 Ba1 I1 5_755 . 115.06(2) ?
Br1 Ba1 I1 1_565 5_655 140.69(2) ?
Br1 Ba1 I1 . 5_655 72.41(2) ?
Br1 Ba1 I1 2_654 5_655 69.416(14) ?
Br1 Ba1 I1 5_755 5_655 136.041(16) ?
I1 Ba1 I1 . 5_655 72.051(19) ?
Br1 Ba1 I1 1_565 5_665 72.41(2) ?
Br1 Ba1 I1 . 5_665 140.69(2) ?
Br1 Ba1 I1 2_654 5_665 69.416(14) ?
Br1 Ba1 I1 5_755 5_665 136.041(16) ?
I1 Ba1 I1 . 5_665 72.051(19) ?
I1 Ba1 I1 5_655 5_665 87.92(3) ?
Br1 Ba1 I1 1_565 2_654 138.42(2) ?
Br1 Ba1 I1 . 2_654 72.00(3) ?
Br1 Ba1 I1 2_654 2_654 68.31(2) ?
Br1 Ba1 I1 5_755 2_654 68.457(18) ?
I1 Ba1 I1 . 2_654 136.767(14) ?
I1 Ba1 I1 5_655 2_654 78.07(2) ?
I1 Ba1 I1 5_665 2_654 137.726(19) ?
Br1 Ba1 I1 1_565 2_664 72.00(3) ?
Br1 Ba1 I1 . 2_664 138.42(2) ?
Br1 Ba1 I1 2_654 2_664 68.31(2) ?
Br1 Ba1 I1 5_755 2_664 68.457(18) ?
I1 Ba1 I1 . 2_664 136.767(14) ?
I1 Ba1 I1 5_655 2_664 137.726(19) ?
I1 Ba1 I1 5_665 2_664 78.07(2) ?
I1 Ba1 I1 2_654 2_664 85.99(3) ?
Ba1 Br1 Ba1 . 1_545 101.62(3) ?
Ba1 Br1 Ba1 1_545 2_655 118.69(2) ?
Ba1 Br1 Ba1 . 5_755 109.282(16) ?
Ba1 Br1 Ba1 1_545 5_755 109.282(16) ?
Ba1 Br1 Ba1 2_655 5_755 99.06(2) ?

loop_
_geom_bond_atom_site_label_1
_geom_bond_atom_site_label_2
_geom_bond_site_symmetry_2
_geom_bond_distance
_geom_bond_publ_flag
I1 Ba1 . 3.6299(11) ?
I1 Ba1 5_655 3.6448(10) y
I1 Ba1 5_665 3.6448(10) y
I1 Ba1 2_665 3.7101(9) y
I1 Ba1 2_655 3.7101(9) y
Ba1 Br1 1_565 3.2643(10) y
Ba1 Br1 . 3.2643(10) y
Ba1 Br1 2_654 3.2931(13) y
Ba1 Br1 5_755 3.3065(14) y
Ba1 I1 5_655 3.6448(10) ?
Ba1 I1 5_665 3.6448(10) ?
Ba1 I1 2_654 3.7101(9) ?
Ba1 I1 2_664 3.7101(9) ?
Br1 Ba1 1_545 3.2643(10) ?
Br1 Ba1 2_655 3.2930(13) ?
Br1 Ba1 5_755 3.3065(14) ?
